data_7715796
loop_
_publ_author_name
'Manna, Fabio'
'Oggianu, Mariangela'
'Gal&#xe1;n-Mascar&#xf3;s, Jos&#xe9; Ram&#xf3;n'
'Pop, Flavia'
'Le Guennic, Boris'
'Mercuri, Maria Laura'
'Avarvari, Narcis'

_publ_section_title
;
 Tuning the slow magnetic relaxation with the substituents in anilate
 bridged bis(dysprosium) complexes.
;
_journal_issue 19
_journal_name_full 'Dalton transactions (Cambridge, England : 2003)'
_journal_page_first 8369
_journal_page_last 8381
_journal_paper_doi 10.1039/d4dt00175c
_journal_volume 53
_journal_year 2024
_chemical_formula_moiety 'C50 H46 B4 Dy2 N24 O4 S2, 4(C H2 Cl2), 1.8[H2O]'
_chemical_formula_sum 'C54 H57.6 B4 Cl8 Dy2 N24 O5.8 S2'
_chemical_formula_weight 1851.60
_space_group_crystal_system tetragonal
_space_group_IT_number 86
_space_group_name_Hall '-P 4bc'
_space_group_name_H-M_alt 'P 42/n :2'
_atom_sites_solution_hydrogens mixed
_atom_sites_solution_primary dual
_audit_creation_date 2024-01-11
_audit_creation_method
;
Olex2 1.5
(compiled 2023.08.24 svn.re1ec1418 for OlexSys, GUI svn.r6817)
;
_audit_update_record
;
2024-01-11 deposited with the CCDC.	2024-04-19 downloaded from the CCDC.
;
_cell_angle_alpha 90
_cell_angle_beta 90
_cell_angle_gamma 90
_cell_formula_units_Z 4
_cell_length_a 17.5240(13)
_cell_length_b 17.5240(13)
_cell_length_c 23.4960(17)
_cell_measurement_reflns_used 9978
_cell_measurement_temperature 102.00
_cell_measurement_theta_max 26.04
_cell_measurement_theta_min 2.32
_cell_volume 7215.4(9)
_computing_cell_refinement 'SAINT v8.37A (Bruker, 2015)'
_computing_data_reduction 'SAINT v8.37A (Bruker, 2015)'
_computing_molecular_graphics 'Olex2 1.5 (Dolomanov et al., 2009)'
_computing_publication_material 'Olex2 1.5 (Dolomanov et al., 2009)'
_computing_structure_refinement 'SHELXL 2018/3 (Sheldrick, 2015)'
_computing_structure_solution 'SHELXT 2018/2 (Sheldrick, 2018)'
_diffrn_ambient_temperature 102.00
_diffrn_measured_fraction_theta_full 0.999
_diffrn_measured_fraction_theta_max 0.998
_diffrn_measurement_device_type 'Bruker APEX-II CCD'
_diffrn_measurement_method '\f and \w scans'
_diffrn_radiation_type MoK\a
_diffrn_radiation_wavelength 0.71073
_diffrn_reflns_av_R_equivalents 0.0795
_diffrn_reflns_av_unetI/netI 0.0436
_diffrn_reflns_Laue_measured_fraction_full 0.999
_diffrn_reflns_Laue_measured_fraction_max 0.998
_diffrn_reflns_limit_h_max 21
_diffrn_reflns_limit_h_min -21
_diffrn_reflns_limit_k_max 21
_diffrn_reflns_limit_k_min -21
_diffrn_reflns_limit_l_max 29
_diffrn_reflns_limit_l_min -28
_diffrn_reflns_number 54728
_diffrn_reflns_point_group_measured_fraction_full 0.999
_diffrn_reflns_point_group_measured_fraction_max 0.998
_diffrn_reflns_theta_full 25.242
_diffrn_reflns_theta_max 26.058
_diffrn_reflns_theta_min 1.858
_diffrn_source_current 1.0
_diffrn_source_power 0.05
_diffrn_source_voltage 50.0
_exptl_absorpt_coefficient_mu 2.474
_exptl_absorpt_correction_T_max 0.7453
_exptl_absorpt_correction_T_min 0.4860
_exptl_absorpt_correction_type multi-scan
_exptl_absorpt_process_details
;
SADABS-2016/2 (Bruker,2016/2) was used for absorption correction.
wR2(int) was 0.1893 before and 0.0779 after correction.
The Ratio of minimum to maximum transmission is 0.6521.
The \l/2 correction factor is Not present.
;
_exptl_crystal_colour 'clear green'
_exptl_crystal_colour_lustre clear
_exptl_crystal_colour_primary green
_exptl_crystal_density_diffrn 1.704
_exptl_crystal_description prism
_exptl_crystal_F_000 3664
_exptl_crystal_size_max 0.19
_exptl_crystal_size_mid 0.08
_exptl_crystal_size_min 0.08
_refine_diff_density_max 0.627
_refine_diff_density_min -0.729
_refine_diff_density_rms 0.097
_refine_ls_extinction_method none
_refine_ls_goodness_of_fit_ref 1.029
_refine_ls_hydrogen_treatment mixed
_refine_ls_matrix_type full
_refine_ls_number_parameters 450
_refine_ls_number_reflns 7142
_refine_ls_number_restraints 0
_refine_ls_restrained_S_all 1.029
_refine_ls_R_factor_all 0.0435
_refine_ls_R_factor_gt 0.0307
_refine_ls_shift/su_max 0.002
_refine_ls_shift/su_mean 0.000
_refine_ls_structure_factor_coef Fsqd
_refine_ls_weighting_details 'w=1/[\s^2^(Fo^2^)+(0.0125P)^2^+20.6032P] where P=(Fo^2^+2Fc^2^)/3'
_refine_ls_weighting_scheme calc
_refine_ls_wR_factor_gt 0.0691
_refine_ls_wR_factor_ref 0.0761
_reflns_Friedel_coverage 0.000
_reflns_number_gt 5867
_reflns_number_total 7142
_reflns_threshold_expression 'I > 2\s(I)'
_cod_data_source_file d4dt00175c2.cif
_cod_data_source_block 2022cesar113_0m
_cod_depositor_comments 'Adding full bibliography for 7715796--7715797.cif.'
_cod_original_cell_volume 7215.4(12)
_cod_original_sg_symbol_H-M 'P 42/n'
_cod_original_formula_sum 'C54 H57.60 B4 Cl8 Dy2 N24 O5.80 S2'
_cod_database_code 7715796
_shelx_shelxl_version_number 2018/3
_shelx_space_group_comment
;
The symmetry employed for this shelxl refinement is uniquely defined
by the following loop, which should always be used as a source of
symmetry information in preference to the above space-group names.
They are only intended as comments.
;
_olex2_refinement_description
;
1. Fixed Uiso
 At 1.2 times of:
  All C(H) groups, All C(H,H) groups
2.a Secondary CH2 refined with riding coordinates:
 C27(H27A,H27B), C26(H26A,H26B)
2.b Aromatic/amide H refined with riding coordinates:
 C5(H5), C8(H8), C19(H19), C11(H11), C25(H25), C20(H20), C10(H10), C22(H22),
 C18(H18), C23(H23), C17(H17), C21(H21), C16(H16), C9(H9), C12(H12), C6(H6),
 C24(H24), C13(H13), C14(H14), C7(H7), C15(H15)
;
_smtbx_masks_special_details
;
A solvent mask was calculated and 72 electrons were 
found in a volume of 346\%A^3^ in 1 void per unit cell. 
This is consistent with the presence of 
1.8[H2O] per Formula Unit 
which account for 72 electrons 
per unit cell.
;
_smtbx_masks_void_probe_radius 1.2
_smtbx_masks_void_truncation_radius 1.2
_olex2_submission_special_instructions 'No special instructions were received'

loop_
_space_group_symop_operation_xyz
'x, y, z'
'-x+1/2, -y+1/2, z'
'-y, x+1/2, z+1/2'
'y+1/2, -x, z+1/2'
'-x, -y, -z'
'x-1/2, y-1/2, -z'
'y, -x-1/2, -z-1/2'
'-y-1/2, x, -z-1/2'

loop_
_atom_site_label
_atom_site_type_symbol
_atom_site_fract_x
_atom_site_fract_y
_atom_site_fract_z
_atom_site_U_iso_or_equiv
_atom_site_adp_type
_atom_site_occupancy
_atom_site_site_symmetry_order
_atom_site_calc_flag
_atom_site_refinement_flags_posn
_atom_site_refinement_flags_adp
_atom_site_refinement_flags_occupancy
_atom_site_disorder_assembly
_atom_site_disorder_group
Dy1 Dy 0.67455(2) 0.48329(2) 0.61025(2) 0.01279(6) Uani 1 1 d . . . . .
S1 S 0.56689(6) 0.10375(6) 0.63864(5) 0.0258(2) Uani 1 1 d . . . . .
Cl4 Cl 0.39417(7) -0.18095(7) 0.53961(6) 0.0432(3) Uani 1 1 d . . . . .
Cl1 Cl 0.62019(9) 0.23617(8) 0.77085(5) 0.0510(3) Uani 1 1 d . . . . .
Cl3 Cl 0.42509(8) -0.02248(7) 0.56517(6) 0.0490(3) Uani 1 1 d . . . . .
Cl2 Cl 0.46555(9) 0.29467(8) 0.77985(6) 0.0555(4) Uani 1 1 d . . . . .
O1 O 0.72124(14) 0.10061(13) 0.61647(11) 0.0157(5) Uani 1 1 d . . . . .
O2 O 0.63960(14) 0.35474(14) 0.61664(11) 0.0170(5) Uani 1 1 d . . . . .
N3 N 0.78187(17) 0.55628(17) 0.57097(13) 0.0154(6) Uani 1 1 d . . . . .
N2 N 0.70876(19) 0.48209(18) 0.46717(13) 0.0198(7) Uani 1 1 d . . . . .
N1 N 0.68638(17) 0.43497(18) 0.51058(13) 0.0174(7) Uani 1 1 d . . . . .
N6 N 0.64304(19) 0.60175(18) 0.49752(14) 0.0219(7) Uani 1 1 d . . . . .
N8 N 0.61866(18) 0.61583(17) 0.70892(13) 0.0162(6) Uani 1 1 d . . . . .
N4 N 0.78248(18) 0.58573(17) 0.51753(13) 0.0184(7) Uani 1 1 d . . . . .
N11 N 0.54537(18) 0.48192(18) 0.64778(13) 0.0185(7) Uani 1 1 d . . . . .
C2 C 0.6681(2) 0.2236(2) 0.61922(14) 0.0131(7) Uani 1 1 d . . . . .
N7 N 0.66280(17) 0.60695(17) 0.66131(13) 0.0165(6) Uani 1 1 d . . . . .
N12 N 0.52516(18) 0.50811(18) 0.70055(13) 0.0186(7) Uani 1 1 d . . . . .
N9 N 0.69521(18) 0.46054(18) 0.71483(13) 0.0183(7) Uani 1 1 d . . . . .
N5 N 0.60679(18) 0.57271(18) 0.54431(13) 0.0200(7) Uani 1 1 d . . . . .
C1 C 0.7293(2) 0.1720(2) 0.61745(14) 0.0136(7) Uani 1 1 d . . . . .
N10 N 0.64814(18) 0.49150(18) 0.75525(13) 0.0184(7) Uani 1 1 d . . . . .
C5 C 0.52184(19) 0.2439(2) 0.62443(15) 0.0146(7) Uani 1 1 d . . . . .
H5 H 0.520710 0.297365 0.617872 0.018 Uiso 1 1 calc R U . . .
C3 C 0.6875(2) 0.3013(2) 0.61752(14) 0.0137(7) Uani 1 1 d . . . . .
C8 C 0.6798(2) 0.3659(2) 0.48710(17) 0.0214(8) Uani 1 1 d . . . . .
H8 H 0.664627 0.321356 0.507189 0.026 Uiso 1 1 calc R U . . .
C4 C 0.5890(2) 0.1982(2) 0.62442(15) 0.0153(7) Uani 1 1 d . . . . .
C19 C 0.6109(2) 0.6905(2) 0.72061(17) 0.0205(8) Uani 1 1 d . . . . .
H19 H 0.582924 0.711336 0.751568 0.025 Uiso 1 1 calc R U . . .
C11 C 0.8449(2) 0.5831(2) 0.59631(17) 0.0210(8) Uani 1 1 d . . . . .
H11 H 0.859800 0.571108 0.634141 0.025 Uiso 1 1 calc R U . . .
C25 C 0.4824(2) 0.4519(2) 0.62500(18) 0.0229(9) Uani 1 1 d . . . . .
H25 H 0.479793 0.429423 0.588264 0.027 Uiso 1 1 calc R U . . .
C20 C 0.7465(2) 0.4190(2) 0.74390(17) 0.0247(9) Uani 1 1 d . . . . .
H20 H 0.786705 0.390553 0.726970 0.030 Uiso 1 1 calc R U . . .
C10 C 0.7161(2) 0.4418(2) 0.41867(17) 0.0247(9) Uani 1 1 d . . . . .
H10 H 0.731290 0.461823 0.382847 0.030 Uiso 1 1 calc R U . . .
C22 C 0.6709(3) 0.4693(2) 0.80753(17) 0.0262(9) Uani 1 1 d . . . . .
H22 H 0.647434 0.483558 0.842399 0.031 Uiso 1 1 calc R U . . .
C18 C 0.6499(2) 0.7316(2) 0.68058(17) 0.0228(9) Uani 1 1 d . . . . .
H18 H 0.654770 0.785511 0.678131 0.027 Uiso 1 1 calc R U . . .
C23 C 0.4507(2) 0.4940(2) 0.70914(18) 0.0260(9) Uani 1 1 d . . . . .
H23 H 0.422627 0.506972 0.742380 0.031 Uiso 1 1 calc R U . . .
C17 C 0.6809(2) 0.6774(2) 0.64436(17) 0.0191(8) Uani 1 1 d . . . . .
H17 H 0.710977 0.688820 0.611822 0.023 Uiso 1 1 calc R U . . .
C21 C 0.7328(3) 0.4232(2) 0.80215(17) 0.0303(10) Uani 1 1 d . . . . .
H21 H 0.760745 0.399057 0.831758 0.036 Uiso 1 1 calc R U . . .
C16 C 0.6029(3) 0.6615(2) 0.47733(19) 0.0283(10) Uani 1 1 d . . . . .
H16 H 0.616261 0.691750 0.445317 0.034 Uiso 1 1 calc R U . . .
C9 C 0.6980(2) 0.3674(2) 0.42949(17) 0.0253(9) Uani 1 1 d . . . . .
H9 H 0.697914 0.325898 0.403473 0.030 Uiso 1 1 calc R U . . .
C12 C 0.8854(2) 0.6306(2) 0.56016(18) 0.0265(9) Uani 1 1 d . . . . .
H12 H 0.931456 0.657260 0.567922 0.032 Uiso 1 1 calc R U . . .
C6 C 0.4564(2) 0.1977(2) 0.63572(18) 0.0267(9) Uani 1 1 d . . . . .
H6 H 0.406034 0.217691 0.636857 0.032 Uiso 1 1 calc R U . . .
C24 C 0.4218(2) 0.4580(2) 0.66209(19) 0.0285(9) Uani 1 1 d . . . . .
H24 H 0.370947 0.440892 0.656272 0.034 Uiso 1 1 calc R U . . .
C13 C 0.8441(2) 0.6303(2) 0.51072(18) 0.0264(9) Uani 1 1 d . . . . .
H13 H 0.857044 0.657229 0.476994 0.032 Uiso 1 1 calc R U . . .
C14 C 0.5445(2) 0.6152(2) 0.55162(18) 0.0275(9) Uani 1 1 d . . . . .
H14 H 0.508221 0.607925 0.581145 0.033 Uiso 1 1 calc R U . . .
C7 C 0.4723(2) 0.1233(2) 0.64463(18) 0.0261(9) Uani 1 1 d . . . . .
H7 H 0.434669 0.086031 0.653290 0.031 Uiso 1 1 calc R U . . .
C15 C 0.5400(3) 0.6712(2) 0.51039(19) 0.0324(11) Uani 1 1 d . . . . .
H15 H 0.501158 0.708556 0.506072 0.039 Uiso 1 1 calc R U . . .
C27 C 0.4001(3) -0.0883(3) 0.5125(2) 0.0433(12) Uani 1 1 d . . . . .
H27A H 0.350225 -0.073766 0.495896 0.052 Uiso 1 1 calc R U . . .
H27B H 0.438625 -0.086892 0.481684 0.052 Uiso 1 1 calc R U . . .
B1 B 0.7182(3) 0.5683(3) 0.47459(19) 0.0227(10) Uani 1 1 d . . . . .
B2 B 0.5837(3) 0.5474(2) 0.73980(18) 0.0181(9) Uani 1 1 d . . . . .
C26 C 0.5598(3) 0.3149(3) 0.7599(2) 0.0491(14) Uani 1 1 d . . . . .
H26A H 0.578707 0.358795 0.782324 0.059 Uiso 1 1 calc R U . . .
H26B H 0.560971 0.329369 0.719172 0.059 Uiso 1 1 calc R U . . .
H1 H 0.733(2) 0.599(2) 0.4348(16) 0.014(10) Uiso 1 1 d . . . . .
H2 H 0.554(2) 0.566(2) 0.7798(17) 0.021(11) Uiso 1 1 d . . . . .

loop_
_atom_site_aniso_label
_atom_site_aniso_U_11
_atom_site_aniso_U_22
_atom_site_aniso_U_33
_atom_site_aniso_U_23
_atom_site_aniso_U_13
_atom_site_aniso_U_12
Dy1 0.01478(10) 0.01071(9) 0.01289(9) -0.00104(6) -0.00049(6) 0.00063(6)
S1 0.0215(5) 0.0206(5) 0.0352(6) 0.0036(4) 0.0017(4) -0.0039(4)
Cl4 0.0393(7) 0.0290(6) 0.0614(8) -0.0100(6) 0.0005(6) 0.0003(5)
Cl1 0.0715(9) 0.0506(8) 0.0310(6) -0.0011(6) 0.0113(6) 0.0100(7)
Cl3 0.0563(8) 0.0323(6) 0.0585(8) -0.0093(6) -0.0156(7) -0.0006(6)
Cl2 0.0721(10) 0.0475(8) 0.0469(8) 0.0067(6) 0.0044(7) 0.0085(7)
O1 0.0159(13) 0.0101(12) 0.0210(13) 0.0001(10) 0.0001(10) 0.0002(10)
O2 0.0150(13) 0.0144(13) 0.0218(14) 0.0005(11) -0.0006(11) 0.0007(10)
N3 0.0176(16) 0.0142(15) 0.0145(15) 0.0011(12) -0.0008(12) -0.0001(12)
N2 0.0236(17) 0.0213(17) 0.0143(16) 0.0005(13) -0.0014(13) 0.0003(14)
N1 0.0199(16) 0.0170(16) 0.0153(16) -0.0013(13) -0.0020(13) 0.0017(13)
N6 0.0286(18) 0.0179(16) 0.0191(16) 0.0009(13) -0.0097(14) -0.0007(14)
N8 0.0191(16) 0.0147(15) 0.0147(15) -0.0025(12) 0.0013(13) 0.0004(12)
N4 0.0261(18) 0.0156(16) 0.0135(15) -0.0003(12) 0.0029(13) -0.0017(13)
N11 0.0178(16) 0.0178(16) 0.0199(16) -0.0064(13) 0.0004(13) 0.0009(13)
C2 0.0155(17) 0.0122(17) 0.0117(17) -0.0005(13) 0.0003(14) -0.0007(14)
N7 0.0193(16) 0.0143(15) 0.0160(15) -0.0029(12) 0.0010(13) -0.0006(12)
N12 0.0188(16) 0.0181(16) 0.0190(16) -0.0014(13) 0.0031(13) 0.0002(13)
N9 0.0236(17) 0.0174(16) 0.0138(15) -0.0014(13) -0.0005(13) 0.0015(13)
N5 0.0229(17) 0.0191(16) 0.0179(16) -0.0003(13) -0.0041(13) 0.0046(13)
C1 0.0164(18) 0.0142(17) 0.0103(17) 0.0014(14) -0.0008(14) -0.0014(14)
N10 0.0236(17) 0.0174(16) 0.0142(15) -0.0010(13) 0.0009(13) -0.0025(13)
C5 0.0076(16) 0.0202(19) 0.0160(18) 0.0106(14) -0.0030(13) -0.0067(14)
C3 0.0164(18) 0.0146(17) 0.0102(16) 0.0007(14) 0.0001(14) 0.0020(14)
C8 0.023(2) 0.0166(19) 0.025(2) -0.0051(16) -0.0046(16) -0.0001(16)
C4 0.0154(18) 0.0164(18) 0.0140(17) 0.0003(14) 0.0005(14) -0.0039(14)
C19 0.022(2) 0.0176(19) 0.0216(19) -0.0053(16) -0.0012(16) 0.0040(16)
C11 0.024(2) 0.0181(19) 0.021(2) 0.0007(15) -0.0035(16) 0.0012(16)
C25 0.0178(19) 0.022(2) 0.029(2) -0.0043(17) -0.0071(16) -0.0006(16)
C20 0.032(2) 0.021(2) 0.021(2) 0.0021(16) -0.0044(17) 0.0050(17)
C10 0.030(2) 0.031(2) 0.0133(19) -0.0039(16) -0.0015(17) 0.0018(18)
C22 0.040(3) 0.024(2) 0.0147(19) 0.0018(16) 0.0006(18) 0.0000(18)
C18 0.028(2) 0.0108(18) 0.030(2) -0.0026(16) -0.0007(17) 0.0031(16)
C23 0.018(2) 0.029(2) 0.030(2) 0.0034(18) 0.0071(17) 0.0027(17)
C17 0.0194(19) 0.0167(19) 0.021(2) 0.0015(15) 0.0013(16) -0.0002(15)
C21 0.044(3) 0.029(2) 0.018(2) 0.0039(18) -0.0092(19) 0.005(2)
C16 0.039(3) 0.017(2) 0.028(2) 0.0009(17) -0.016(2) 0.0006(18)
C9 0.032(2) 0.022(2) 0.022(2) -0.0093(17) -0.0047(17) 0.0024(17)
C12 0.025(2) 0.025(2) 0.029(2) 0.0007(18) 0.0002(18) -0.0083(17)
C6 0.016(2) 0.033(2) 0.032(2) 0.0036(19) -0.0001(17) 0.0023(17)
C24 0.017(2) 0.030(2) 0.038(3) 0.0014(19) -0.0026(18) -0.0024(17)
C13 0.030(2) 0.023(2) 0.025(2) 0.0053(17) 0.0038(18) -0.0053(18)
C14 0.028(2) 0.028(2) 0.026(2) -0.0058(18) -0.0065(18) 0.0073(18)
C7 0.018(2) 0.030(2) 0.030(2) 0.0049(18) 0.0013(17) -0.0066(17)
C15 0.038(3) 0.020(2) 0.040(3) -0.0053(19) -0.017(2) 0.0110(19)
C27 0.049(3) 0.048(3) 0.033(3) 0.002(2) -0.010(2) 0.000(2)
B1 0.034(3) 0.020(2) 0.015(2) 0.0025(18) -0.0024(19) -0.0007(19)
B2 0.022(2) 0.016(2) 0.016(2) -0.0012(17) 0.0018(17) 0.0019(17)
C26 0.076(4) 0.028(3) 0.043(3) 0.005(2) 0.006(3) -0.007(3)

loop_
_atom_type_symbol
_atom_type_description
_atom_type_scat_dispersion_real
_atom_type_scat_dispersion_imag
_atom_type_scat_source
C C 0.0033 0.0016 'International Tables Vol C Tables 4.2.6.8 and 6.1.1.4'
H H 0.0000 0.0000 'International Tables Vol C Tables 4.2.6.8 and 6.1.1.4'
B B 0.0013 0.0007 'International Tables Vol C Tables 4.2.6.8 and 6.1.1.4'
Cl Cl 0.1484 0.1585 'International Tables Vol C Tables 4.2.6.8 and 6.1.1.4'
Dy Dy -0.1892 4.4098 'International Tables Vol C Tables 4.2.6.8 and 6.1.1.4'
N N 0.0061 0.0033 'International Tables Vol C Tables 4.2.6.8 and 6.1.1.4'
O O 0.0106 0.0060 'International Tables Vol C Tables 4.2.6.8 and 6.1.1.4'
S S 0.1246 0.1234 'International Tables Vol C Tables 4.2.6.8 and 6.1.1.4'

loop_
_geom_angle_atom_site_label_1
_geom_angle_atom_site_label_2
_geom_angle_atom_site_label_3
_geom_angle
_geom_angle_site_symmetry_1
_geom_angle_site_symmetry_3
_geom_angle_publ_flag
O1 Dy1 N3 75.75(9) 2_655 . ?
O1 Dy1 N1 77.39(9) 2_655 . ?
O1 Dy1 N11 134.08(10) 2_655 . ?
O1 Dy1 N7 125.45(9) 2_655 . ?
O1 Dy1 N9 74.22(9) 2_655 . ?
O1 Dy1 N5 143.04(10) 2_655 . ?
O2 Dy1 O1 66.22(8) . 2_655 ?
O2 Dy1 N3 136.60(9) . . ?
O2 Dy1 N1 75.85(9) . . ?
O2 Dy1 N11 73.93(10) . . ?
O2 Dy1 N7 141.90(9) . . ?
O2 Dy1 N9 79.77(9) . . ?
O2 Dy1 N5 121.22(10) . . ?
N3 Dy1 N1 76.15(10) . . ?
N3 Dy1 N7 77.92(10) . . ?
N3 Dy1 N9 109.85(10) . . ?
N3 Dy1 N5 78.73(10) . . ?
N1 Dy1 N9 148.19(10) . . ?
N1 Dy1 N5 70.82(10) . . ?
N11 Dy1 N3 148.82(10) . . ?
N11 Dy1 N1 114.46(10) . . ?
N11 Dy1 N7 75.89(10) . . ?
N11 Dy1 N9 77.17(11) . . ?
N11 Dy1 N5 77.81(11) . . ?
N7 Dy1 N1 139.00(10) . . ?
N7 Dy1 N9 71.25(10) . . ?
N7 Dy1 N5 73.36(10) . . ?
N5 Dy1 N9 140.54(10) . . ?
C7 S1 C4 92.39(19) . . ?
C1 O1 Dy1 122.4(2) . 2_655 ?
C3 O2 Dy1 122.9(2) . . ?
N4 N3 Dy1 123.5(2) . . ?
C11 N3 Dy1 130.3(2) . . ?
C11 N3 N4 105.7(3) . . ?
N1 N2 B1 122.8(3) . . ?
C10 N2 N1 110.0(3) . . ?
C10 N2 B1 127.2(3) . . ?
N2 N1 Dy1 121.2(2) . . ?
C8 N1 Dy1 133.4(3) . . ?
C8 N1 N2 105.3(3) . . ?
N5 N6 B1 122.5(3) . . ?
C16 N6 N5 109.2(3) . . ?
C16 N6 B1 128.3(4) . . ?
N7 N8 B2 121.6(3) . . ?
C19 N8 N7 109.6(3) . . ?
C19 N8 B2 128.8(3) . . ?
N3 N4 B1 121.6(3) . . ?
C13 N4 N3 109.7(3) . . ?
C13 N4 B1 128.7(3) . . ?
N12 N11 Dy1 124.5(2) . . ?
C25 N11 Dy1 128.9(3) . . ?
C25 N11 N12 106.4(3) . . ?
C1 C2 C3 116.1(3) . . ?
C1 C2 C4 122.1(3) . . ?
C3 C2 C4 121.8(3) . . ?
N8 N7 Dy1 122.7(2) . . ?
C17 N7 Dy1 130.0(2) . . ?
C17 N7 N8 105.8(3) . . ?
N11 N12 B2 121.3(3) . . ?
C23 N12 N11 109.0(3) . . ?
C23 N12 B2 129.7(3) . . ?
N10 N9 Dy1 121.8(2) . . ?
C20 N9 Dy1 132.7(3) . . ?
C20 N9 N10 105.4(3) . . ?
N6 N5 Dy1 120.7(2) . . ?
C14 N5 Dy1 131.2(3) . . ?
C14 N5 N6 106.0(3) . . ?
O1 C1 C2 123.7(3) . . ?
O1 C1 C3 114.3(3) . 2_655 ?
C2 C1 C3 122.1(3) . 2_655 ?
N9 N10 B2 122.1(3) . . ?
C22 N10 N9 109.8(3) . . ?
C22 N10 B2 128.0(3) . . ?
C4 C5 H5 124.9 . . ?
C4 C5 C6 110.2(3) . . ?
C6 C5 H5 124.9 . . ?
O2 C3 C2 124.1(3) . . ?
O2 C3 C1 114.1(3) . 2_655 ?
C2 C3 C1 121.8(3) . 2_655 ?
N1 C8 H8 124.3 . . ?
N1 C8 C9 111.4(4) . . ?
C9 C8 H8 124.3 . . ?
C2 C4 S1 121.3(3) . . ?
C5 C4 S1 110.6(3) . . ?
C5 C4 C2 127.8(3) . . ?
N8 C19 H19 125.6 . . ?
N8 C19 C18 108.8(3) . . ?
C18 C19 H19 125.6 . . ?
N3 C11 H11 124.4 . . ?
N3 C11 C12 111.2(4) . . ?
C12 C11 H11 124.4 . . ?
N11 C25 H25 124.7 . . ?
N11 C25 C24 110.7(4) . . ?
C24 C25 H25 124.7 . . ?
N9 C20 H20 124.6 . . ?
N9 C20 C21 110.8(4) . . ?
C21 C20 H20 124.6 . . ?
N2 C10 H10 125.6 . . ?
N2 C10 C9 108.7(4) . . ?
C9 C10 H10 125.6 . . ?
N10 C22 H22 125.6 . . ?
N10 C22 C21 108.8(4) . . ?
C21 C22 H22 125.6 . . ?
C19 C18 H18 127.6 . . ?
C19 C18 C17 104.9(3) . . ?
C17 C18 H18 127.6 . . ?
N12 C23 H23 125.6 . . ?
N12 C23 C24 108.8(4) . . ?
C24 C23 H23 125.6 . . ?
N7 C17 C18 111.0(3) . . ?
N7 C17 H17 124.5 . . ?
C18 C17 H17 124.5 . . ?
C20 C21 H21 127.4 . . ?
C22 C21 C20 105.1(4) . . ?
C22 C21 H21 127.4 . . ?
N6 C16 H16 125.7 . . ?
N6 C16 C15 108.6(4) . . ?
C15 C16 H16 125.7 . . ?
C8 C9 H9 127.7 . . ?
C10 C9 C8 104.6(3) . . ?
C10 C9 H9 127.7 . . ?
C11 C12 H12 127.9 . . ?
C13 C12 C11 104.3(4) . . ?
C13 C12 H12 127.9 . . ?
C5 C6 H6 122.9 . . ?
C7 C6 C5 114.3(4) . . ?
C7 C6 H6 122.9 . . ?
C25 C24 H24 127.4 . . ?
C23 C24 C25 105.1(4) . . ?
C23 C24 H24 127.4 . . ?
N4 C13 C12 109.1(4) . . ?
N4 C13 H13 125.5 . . ?
C12 C13 H13 125.5 . . ?
N5 C14 H14 124.6 . . ?
N5 C14 C15 110.7(4) . . ?
C15 C14 H14 124.6 . . ?
S1 C7 H7 123.7 . . ?
C6 C7 S1 112.5(3) . . ?
C6 C7 H7 123.7 . . ?
C16 C15 C14 105.4(4) . . ?
C16 C15 H15 127.3 . . ?
C14 C15 H15 127.3 . . ?
Cl4 C27 Cl3 111.7(3) . . ?
Cl4 C27 H27A 109.3 . . ?
Cl4 C27 H27B 109.3 . . ?
Cl3 C27 H27A 109.3 . . ?
Cl3 C27 H27B 109.3 . . ?
H27A C27 H27B 107.9 . . ?
N2 B1 N6 108.9(3) . . ?
N2 B1 N4 110.5(3) . . ?
N2 B1 H1 114(2) . . ?
N6 B1 N4 108.7(3) . . ?
N6 B1 H1 108(2) . . ?
N4 B1 H1 107(2) . . ?
N8 B2 N12 109.4(3) . . ?
N8 B2 N10 108.5(3) . . ?
N8 B2 H2 111(2) . . ?
N12 B2 H2 109(2) . . ?
N10 B2 N12 110.2(3) . . ?
N10 B2 H2 109(2) . . ?
Cl1 C26 H26A 109.3 . . ?
Cl1 C26 H26B 109.3 . . ?
Cl2 C26 Cl1 111.7(3) . . ?
Cl2 C26 H26A 109.3 . . ?
Cl2 C26 H26B 109.3 . . ?
H26A C26 H26B 107.9 . . ?

loop_
_geom_bond_atom_site_label_1
_geom_bond_atom_site_label_2
_geom_bond_distance
_geom_bond_site_symmetry_2
_geom_bond_publ_flag
Dy1 O1 2.349(2) 2_655 ?
Dy1 O2 2.339(2) . ?
Dy1 N3 2.454(3) . ?
Dy1 N1 2.499(3) . ?
Dy1 N11 2.430(3) . ?
Dy1 N7 2.485(3) . ?
Dy1 N9 2.516(3) . ?
Dy1 N5 2.503(3) . ?
S1 C4 1.732(4) . ?
S1 C7 1.699(4) . ?
Cl4 C27 1.747(5) . ?
Cl1 C26 1.758(6) . ?
Cl3 C27 1.748(5) . ?
Cl2 C26 1.753(6) . ?
O1 C1 1.259(4) . ?
O2 C3 1.258(4) . ?
N3 N4 1.358(4) . ?
N3 C11 1.340(5) . ?
N2 N1 1.370(4) . ?
N2 C10 1.347(5) . ?
N2 B1 1.529(5) . ?
N1 C8 1.336(5) . ?
N6 N5 1.368(5) . ?
N6 C16 1.348(5) . ?
N6 B1 1.540(6) . ?
N8 N7 1.369(4) . ?
N8 C19 1.344(5) . ?
N8 B2 1.530(5) . ?
N4 C13 1.342(5) . ?
N4 B1 1.542(6) . ?
N11 N12 1.369(4) . ?
N11 C25 1.334(5) . ?
C2 C1 1.403(5) . ?
C2 C3 1.405(5) . ?
C2 C4 1.461(5) . ?
N7 C17 1.335(5) . ?
N12 C23 1.344(5) . ?
N12 B2 1.541(5) . ?
N9 N10 1.370(4) . ?
N9 C20 1.343(5) . ?
N5 C14 1.332(5) . ?
C1 C3 1.530(5) 2_655 ?
N10 C22 1.349(5) . ?
N10 B2 1.539(5) . ?
C5 H5 0.9500 . ?
C5 C4 1.424(5) . ?
C5 C6 1.428(5) . ?
C8 H8 0.9500 . ?
C8 C9 1.391(6) . ?
C19 H19 0.9500 . ?
C19 C18 1.368(6) . ?
C11 H11 0.9500 . ?
C11 C12 1.385(6) . ?
C25 H25 0.9500 . ?
C25 C24 1.379(6) . ?
C20 H20 0.9500 . ?
C20 C21 1.391(6) . ?
C10 H10 0.9500 . ?
C10 C9 1.366(6) . ?
C22 H22 0.9500 . ?
C22 C21 1.359(6) . ?
C18 H18 0.9500 . ?
C18 C17 1.386(5) . ?
C23 H23 0.9500 . ?
C23 C24 1.370(6) . ?
C17 H17 0.9500 . ?
C21 H21 0.9500 . ?
C16 H16 0.9500 . ?
C16 C15 1.359(7) . ?
C9 H9 0.9500 . ?
C12 H12 0.9500 . ?
C12 C13 1.369(6) . ?
C6 H6 0.9500 . ?
C6 C7 1.349(6) . ?
C24 H24 0.9500 . ?
C13 H13 0.9500 . ?
C14 H14 0.9500 . ?
C14 C15 1.381(6) . ?
C7 H7 0.9500 . ?
C15 H15 0.9500 . ?
C27 H27A 0.9900 . ?
C27 H27B 0.9900 . ?
B1 H1 1.11(4) . ?
B2 H2 1.12(4) . ?
C26 H26A 0.9900 . ?
C26 H26B 0.9900 . ?

loop_
_geom_torsion_atom_site_label_1
_geom_torsion_atom_site_label_2
_geom_torsion_atom_site_label_3
_geom_torsion_atom_site_label_4
_geom_torsion
_geom_torsion_site_symmetry_1
_geom_torsion_site_symmetry_2
_geom_torsion_site_symmetry_3
_geom_torsion_site_symmetry_4
_geom_torsion_publ_flag
Dy1 O1 C1 C2 177.8(2) 2_655 . . . ?
Dy1 O1 C1 C3 -3.2(4) 2_655 . . 2_655 ?
Dy1 O2 C3 C2 -177.6(2) . . . . ?
Dy1 O2 C3 C1 3.3(4) . . . 2_655 ?
Dy1 N3 N4 C13 172.5(2) . . . . ?
Dy1 N3 N4 B1 -6.5(4) . . . . ?
Dy1 N3 C11 C12 -171.5(3) . . . . ?
Dy1 N1 C8 C9 -175.0(3) . . . . ?
Dy1 N11 N12 C23 -175.7(3) . . . . ?
Dy1 N11 N12 B2 4.9(4) . . . . ?
Dy1 N11 C25 C24 175.2(3) . . . . ?
Dy1 N7 C17 C18 166.8(3) . . . . ?
Dy1 N9 N10 C22 178.8(2) . . . . ?
Dy1 N9 N10 B2 -5.1(4) . . . . ?
Dy1 N9 C20 C21 -178.4(3) . . . . ?
Dy1 N5 C14 C15 163.0(3) . . . . ?
N3 N4 C13 C12 0.1(5) . . . . ?
N3 N4 B1 N2 -55.3(5) . . . . ?
N3 N4 B1 N6 64.0(4) . . . . ?
N3 C11 C12 C13 -1.0(5) . . . . ?
N2 N1 C8 C9 0.4(4) . . . . ?
N2 C10 C9 C8 -0.1(5) . . . . ?
N1 N2 C10 C9 0.4(5) . . . . ?
N1 N2 B1 N6 -55.5(5) . . . . ?
N1 N2 B1 N4 63.8(5) . . . . ?
N1 C8 C9 C10 -0.2(5) . . . . ?
N6 N5 C14 C15 -0.1(5) . . . . ?
N6 C16 C15 C14 0.6(5) . . . . ?
N8 N7 C17 C18 0.7(4) . . . . ?
N8 C19 C18 C17 0.3(4) . . . . ?
N4 N3 C11 C12 1.0(4) . . . . ?
N11 N12 C23 C24 0.4(5) . . . . ?
N11 N12 B2 N8 56.6(4) . . . . ?
N11 N12 B2 N10 -62.6(4) . . . . ?
N11 C25 C24 C23 0.4(5) . . . . ?
N7 N8 C19 C18 0.1(4) . . . . ?
N7 N8 B2 N12 -65.1(4) . . . . ?
N7 N8 B2 N10 55.2(4) . . . . ?
N12 N11 C25 C24 -0.1(4) . . . . ?
N12 C23 C24 C25 -0.5(5) . . . . ?
N9 N10 C22 C21 -0.3(5) . . . . ?
N9 N10 B2 N8 -57.9(4) . . . . ?
N9 N10 B2 N12 61.9(4) . . . . ?
N9 C20 C21 C22 -0.1(5) . . . . ?
N5 N6 C16 C15 -0.6(4) . . . . ?
N5 N6 B1 N2 51.3(5) . . . . ?
N5 N6 B1 N4 -69.1(4) . . . . ?
N5 C14 C15 C16 -0.3(5) . . . . ?
C1 C2 C3 O2 177.3(3) . . . . ?
C1 C2 C3 C1 -3.6(4) . . . 2_655 ?
C1 C2 C4 S1 9.1(5) . . . . ?
C1 C2 C4 C5 -177.3(3) . . . . ?
N10 N9 C20 C21 -0.1(5) . . . . ?
N10 C22 C21 C20 0.3(5) . . . . ?
C5 C6 C7 S1 -1.2(5) . . . . ?
C3 C2 C1 O1 -177.2(3) . . . . ?
C3 C2 C1 C3 3.8(4) . . . 2_655 ?
C3 C2 C4 S1 -168.8(3) . . . . ?
C3 C2 C4 C5 4.8(6) . . . . ?
C4 S1 C7 C6 0.7(4) . . . . ?
C4 C2 C1 O1 4.7(5) . . . . ?
C4 C2 C1 C3 -174.3(3) . . . 2_655 ?
C4 C2 C3 O2 -4.7(5) . . . . ?
C4 C2 C3 C1 174.4(3) . . . 2_655 ?
C4 C5 C6 C7 1.1(5) . . . . ?
C19 N8 N7 Dy1 -167.8(2) . . . . ?
C19 N8 N7 C17 -0.5(4) . . . . ?
C19 N8 B2 N12 112.5(4) . . . . ?
C19 N8 B2 N10 -127.2(4) . . . . ?
C19 C18 C17 N7 -0.6(5) . . . . ?
C11 N3 N4 C13 -0.7(4) . . . . ?
C11 N3 N4 B1 -179.7(3) . . . . ?
C11 C12 C13 N4 0.5(5) . . . . ?
C25 N11 N12 C23 -0.2(4) . . . . ?
C25 N11 N12 B2 -179.6(3) . . . . ?
C20 N9 N10 C22 0.3(4) . . . . ?
C20 N9 N10 B2 176.4(3) . . . . ?
C10 N2 N1 Dy1 175.6(2) . . . . ?
C10 N2 N1 C8 -0.5(4) . . . . ?
C10 N2 B1 N6 120.4(4) . . . . ?
C10 N2 B1 N4 -120.3(4) . . . . ?
C22 N10 B2 N8 117.5(4) . . . . ?
C22 N10 B2 N12 -122.7(4) . . . . ?
C23 N12 B2 N8 -122.7(4) . . . . ?
C23 N12 B2 N10 118.1(4) . . . . ?
C16 N6 N5 Dy1 -164.8(2) . . . . ?
C16 N6 N5 C14 0.4(4) . . . . ?
C16 N6 B1 N2 -129.2(4) . . . . ?
C16 N6 B1 N4 110.4(4) . . . . ?
C6 C5 C4 S1 -0.5(4) . . . . ?
C6 C5 C4 C2 -174.7(4) . . . . ?
C13 N4 B1 N2 125.9(4) . . . . ?
C13 N4 B1 N6 -114.7(4) . . . . ?
C7 S1 C4 C2 174.5(3) . . . . ?
C7 S1 C4 C5 -0.1(3) . . . . ?
B1 N2 N1 Dy1 -7.9(5) . . . . ?
B1 N2 N1 C8 176.0(4) . . . . ?
B1 N2 C10 C9 -175.9(4) . . . . ?
B1 N6 N5 Dy1 14.8(4) . . . . ?
B1 N6 N5 C14 -180.0(3) . . . . ?
B1 N6 C16 C15 179.8(4) . . . . ?
B1 N4 C13 C12 179.0(4) . . . . ?
B2 N8 N7 Dy1 10.2(4) . . . . ?
B2 N8 N7 C17 177.5(3) . . . . ?
B2 N8 C19 C18 -177.7(4) . . . . ?
B2 N12 C23 C24 179.8(4) . . . . ?
B2 N10 C22 C21 -176.1(4) . . . . ?

loop_
_smtbx_masks_void_nr
_smtbx_masks_void_average_x
_smtbx_masks_void_average_y
_smtbx_masks_void_average_z
_smtbx_masks_void_volume
_smtbx_masks_void_count_electrons
_smtbx_masks_void_content
1 0.250 0.250 0.750 173.3 35.6 '3.6 water'
2 0.750 0.750 0.250 173.3 35.6 '3.6 water'
